data_2222499
loop_
_publ_author_name
'Huang, Ping-Hsin'
'Shen, Jiun-Yi'
'Wen, Yuh-Sheng'

_publ_section_title
;
 3,4-Dinitro-2,5-bis[4-(trifluoromethyl)phenyl]thiophene
;
_journal_coeditor_code XU2528
_journal_issue 7
_journal_name_full 'Acta Crystallographica Section E'
_journal_page_first o1469
_journal_paper_doi 10.1107/S1600536809020443
_journal_volume 65
_journal_year 2009
_chemical_formula_iupac 'C18 H8 F6 N2 O4 S'
_chemical_formula_moiety 'C18 H8 F6 N2 O4 S'
_chemical_formula_sum 'C18 H8 F6 N2 O4 S'
_chemical_formula_weight 462.32
_chemical_name_systematic
;
3,4-Dinitro-2,5-bis[4-(trifluoromethyl)phenyl]thiophene
;
_space_group_IT_number 61
_symmetry_cell_setting orthorhombic
_symmetry_space_group_name_Hall '-P 2ac 2ab'
_symmetry_space_group_name_H-M 'P b c a'
_atom_sites_solution_hydrogens geom
_atom_sites_solution_primary direct
_atom_sites_solution_secondary difmap
_cell_angle_alpha 90.00
_cell_angle_beta 90.00
_cell_angle_gamma 90.00
_cell_formula_units_Z 8
_cell_length_a 8.1572(3)
_cell_length_b 17.6371(6)
_cell_length_c 24.4150(8)
_cell_measurement_reflns_used 3689
_cell_measurement_temperature 100.00(10)
_cell_measurement_theta_max 21.23
_cell_measurement_theta_min 2.31
_cell_volume 3512.6(2)
_computing_cell_refinement 'SAINT (Bruker, 2001)'
_computing_data_collection 'SMART (Bruker, 2001)'
_computing_data_reduction 'SAINT (Bruker, 2001'
_computing_molecular_graphics 'ORTEP-3 for Windows (Farrugia, 1997)'
_computing_publication_material 'WinGX (Farrugia, 1999)'
_computing_structure_refinement 'SHELXL97 (Sheldrick, 2008)'
_computing_structure_solution 'SHELXS97 (Sheldrick, 2008)'
_diffrn_ambient_temperature 100.00(10)
_diffrn_measured_fraction_theta_full 1.000
_diffrn_measured_fraction_theta_max 1.000
_diffrn_measurement_device_type 'Bruker SMART CCD area-detector'
_diffrn_measurement_method '\w and \f'
_diffrn_radiation_monochromator graphite
_diffrn_radiation_source 'fine-focus sealed tube'
_diffrn_radiation_type MoK\a
_diffrn_radiation_wavelength 0.71073
_diffrn_reflns_av_R_equivalents 0.0582
_diffrn_reflns_av_sigmaI/netI 0.0729
_diffrn_reflns_limit_h_max 9
_diffrn_reflns_limit_h_min -8
_diffrn_reflns_limit_k_max 20
_diffrn_reflns_limit_k_min -20
_diffrn_reflns_limit_l_max 29
_diffrn_reflns_limit_l_min -29
_diffrn_reflns_number 22650
_diffrn_reflns_theta_full 25.03
_diffrn_reflns_theta_max 25.03
_diffrn_reflns_theta_min 1.67
_diffrn_standards_number 0
_exptl_absorpt_coefficient_mu 0.278
_exptl_absorpt_correction_T_max 0.9732
_exptl_absorpt_correction_T_min 0.8948
_exptl_absorpt_correction_type multi-scan
_exptl_absorpt_process_details '(SADABS; Bruker, 2001)'
_exptl_crystal_colour colourless
_exptl_crystal_density_diffrn 1.748
_exptl_crystal_density_method 'not measured'
_exptl_crystal_description plate
_exptl_crystal_F_000 1856
_exptl_crystal_size_max 0.4
_exptl_crystal_size_mid 0.36
_exptl_crystal_size_min 0.1
_refine_diff_density_max 0.285
_refine_diff_density_min -0.280
_refine_ls_extinction_coef 0.00042(7)
_refine_ls_extinction_expression Fc^*^=kFc[1+0.001xFc^2^\l^3^/sin(2\q)]^-1/4^
_refine_ls_extinction_method 'SHELXL97 (Sheldrick, 2008)'
_refine_ls_goodness_of_fit_ref 0.804
_refine_ls_hydrogen_treatment constr
_refine_ls_matrix_type full
_refine_ls_number_parameters 281
_refine_ls_number_reflns 3098
_refine_ls_number_restraints 0
_refine_ls_restrained_S_all 0.804
_refine_ls_R_factor_all 0.0554
_refine_ls_R_factor_gt 0.0300
_refine_ls_shift/su_max 0.000
_refine_ls_shift/su_mean 0.000
_refine_ls_structure_factor_coef Fsqd
_refine_ls_weighting_details 'calc w = 1/[\s^2^(Fo^2^)+(0.0222P)^2^] where P=(Fo^2^+2Fc^2^)/3'
_refine_ls_weighting_scheme calc
_refine_ls_wR_factor_gt 0.0509
_refine_ls_wR_factor_ref 0.0534
_reflns_number_gt 1888
_reflns_number_total 3098
_reflns_threshold_expression I>2\s(I)
_cod_data_source_file xu2528.cif
_cod_data_source_block I
_cod_database_code 2222499
_cod_database_fobs_code 2222499

loop_
_symmetry_equiv_pos_as_xyz
'x, y, z'
'-x+1/2, -y, z+1/2'
'x+1/2, -y+1/2, -z'
'-x, y+1/2, -z+1/2'
'-x, -y, -z'
'x-1/2, y, -z-1/2'
'-x-1/2, y-1/2, z'
'x, -y-1/2, z-1/2'

loop_
_atom_site_type_symbol
_atom_site_label
_atom_site_fract_x
_atom_site_fract_y
_atom_site_fract_z
_atom_site_U_iso_or_equiv
_atom_site_adp_type
_atom_site_calc_flag
_atom_site_refinement_flags
_atom_site_occupancy
_atom_site_disorder_assembly
_atom_site_disorder_group
S S 0.49028(6) 0.16607(3) 0.10370(2) 0.01968(14) Uani d . 1 . .
F F1 0.35605(13) 0.58240(6) 0.14011(4) 0.0308(3) Uani d . 1 . .
F F2 0.55441(13) 0.58514(6) 0.08266(5) 0.0355(3) Uani d . 1 . .
F F3 0.31448(13) 0.55311(6) 0.05612(4) 0.0317(3) Uani d . 1 . .
F F4 0.39559(15) -0.25593(7) 0.10705(5) 0.0436(4) Uani d . 1 . .
F F5 0.59498(14) -0.24370(7) 0.05129(5) 0.0414(4) Uani d . 1 . .
F F6 0.35364(14) -0.21365(7) 0.02679(5) 0.0421(4) Uani d . 1 . .
O O1 0.84762(17) 0.29479(8) 0.21049(6) 0.0336(4) Uani d . 1 . .
O O2 0.72134(16) 0.23172(8) 0.27348(6) 0.0327(4) Uani d . 1 . .
O O3 0.89423(17) 0.10570(8) 0.23361(6) 0.0326(4) Uani d . 1 . .
O O4 0.72044(15) 0.01316(8) 0.23007(5) 0.0227(4) Uani d . 1 . .
N N2 0.75230(19) 0.24606(10) 0.22593(7) 0.0206(4) Uani d . 1 . .
N N3 0.7648(2) 0.07741(10) 0.21850(6) 0.0198(4) Uani d . 1 . .
C C1 0.5770(2) 0.23578(11) 0.14335(7) 0.0154(5) Uani d . 1 . .
C C2 0.6654(2) 0.20278(11) 0.18389(8) 0.0152(5) Uani d . 1 . .
C C3 0.6626(2) 0.12295(11) 0.18302(7) 0.0151(5) Uani d . 1 . .
C C4 0.5731(2) 0.09335(10) 0.14100(7) 0.0145(5) Uani d . 1 . .
C C11 0.5395(2) 0.31580(10) 0.13231(8) 0.0153(5) Uani d . 1 . .
C C12 0.5170(2) 0.36726(11) 0.17431(8) 0.0177(5) Uani d . 1 . .
H H12 0.5278 0.3514 0.2105 0.021 Uiso calc R 1 . .
C C13 0.4788(2) 0.44149(11) 0.16326(8) 0.0182(5) Uani d . 1 . .
H H13 0.4654 0.4758 0.1918 0.022 Uiso calc R 1 . .
C C14 0.4601(2) 0.46509(11) 0.10993(8) 0.0169(5) Uani d . 1 . .
C C15 0.4800(2) 0.41410(11) 0.06754(8) 0.0213(5) Uani d . 1 . .
H H15 0.4659 0.4299 0.0315 0.026 Uiso calc R 1 . .
C C16 0.5204(2) 0.34036(11) 0.07853(8) 0.0203(5) Uani d . 1 . .
H H16 0.5353 0.3064 0.0498 0.024 Uiso calc R 1 . .
C C17 0.4211(2) 0.54560(12) 0.09785(9) 0.0225(5) Uani d . 1 . .
C C21 0.5441(2) 0.01459(11) 0.12329(8) 0.0154(5) Uani d . 1 . .
C C22 0.5951(2) -0.00879(11) 0.07186(8) 0.0191(5) Uani d . 1 . .
H H22 0.6485 0.0252 0.0488 0.023 Uiso calc R 1 . .
C C23 0.5672(2) -0.08169(11) 0.05477(8) 0.0204(5) Uani d . 1 . .
H H23 0.6030 -0.0973 0.0204 0.024 Uiso calc R 1 . .
C C24 0.4859(2) -0.13201(11) 0.08861(7) 0.0167(5) Uani d . 1 . .
C C25 0.4314(2) -0.10885(11) 0.13930(8) 0.0182(5) Uani d . 1 . .
H H25 0.3749 -0.1424 0.1618 0.022 Uiso calc R 1 . .
C C26 0.4607(2) -0.03585(11) 0.15652(8) 0.0171(5) Uani d . 1 . .
H H26 0.4242 -0.0203 0.1908 0.021 Uiso calc R 1 . .
C C27 0.4586(3) -0.21090(12) 0.06936(9) 0.0249(5) Uani d . 1 . .

loop_
_atom_site_aniso_label
_atom_site_aniso_U_11
_atom_site_aniso_U_22
_atom_site_aniso_U_33
_atom_site_aniso_U_12
_atom_site_aniso_U_13
_atom_site_aniso_U_23
S 0.0205(3) 0.0148(3) 0.0238(3) -0.0007(3) -0.0048(3) 0.0006(2)
F1 0.0375(8) 0.0209(7) 0.0339(8) 0.0100(6) 0.0032(6) -0.0016(6)
F2 0.0225(7) 0.0184(7) 0.0654(9) -0.0028(6) 0.0090(6) 0.0108(6)
F3 0.0315(7) 0.0291(8) 0.0345(8) 0.0085(6) -0.0084(6) 0.0057(6)
F4 0.0709(10) 0.0208(7) 0.0391(8) -0.0164(7) 0.0180(7) -0.0038(6)
F5 0.0265(8) 0.0240(7) 0.0738(10) 0.0025(6) 0.0122(7) -0.0171(7)
F6 0.0447(8) 0.0355(8) 0.0462(9) -0.0044(6) -0.0134(7) -0.0163(7)
O1 0.0313(9) 0.0344(10) 0.0351(9) -0.0202(8) -0.0052(8) 0.0047(8)
O2 0.0415(10) 0.0389(10) 0.0176(9) -0.0115(8) -0.0001(8) -0.0018(8)
O3 0.0219(9) 0.0289(9) 0.0469(10) -0.0039(7) -0.0169(8) -0.0003(7)
O4 0.0227(9) 0.0182(8) 0.0271(9) -0.0001(7) 0.0004(7) 0.0057(7)
N2 0.0183(11) 0.0192(11) 0.0244(12) 0.0025(9) -0.0038(9) -0.0018(9)
N3 0.0189(11) 0.0199(11) 0.0206(10) 0.0016(9) 0.0001(9) -0.0022(9)
C1 0.0117(11) 0.0178(12) 0.0167(11) -0.0027(9) 0.0006(9) -0.0006(10)
C2 0.0112(11) 0.0169(12) 0.0177(12) -0.0046(10) 0.0003(9) -0.0032(10)
C3 0.0109(12) 0.0179(12) 0.0166(12) 0.0014(10) 0.0006(10) 0.0029(10)
C4 0.0093(11) 0.0180(12) 0.0163(11) 0.0018(9) 0.0024(9) 0.0021(10)
C11 0.0083(11) 0.0163(12) 0.0213(12) -0.0042(9) 0.0005(10) 0.0001(10)
C12 0.0155(12) 0.0197(12) 0.0179(11) -0.0020(10) -0.0018(10) 0.0029(10)
C13 0.0146(12) 0.0175(12) 0.0226(12) -0.0021(10) 0.0025(10) -0.0028(10)
C14 0.0101(11) 0.0158(12) 0.0248(12) -0.0031(9) -0.0007(10) 0.0020(10)
C15 0.0216(12) 0.0206(13) 0.0217(12) -0.0025(11) -0.0021(10) 0.0030(10)
C16 0.0214(12) 0.0175(12) 0.0220(12) -0.0015(11) 0.0013(10) -0.0032(10)
C17 0.0189(13) 0.0217(13) 0.0268(14) 0.0010(11) 0.0009(11) -0.0012(11)
C21 0.0106(12) 0.0166(12) 0.0190(12) 0.0024(9) -0.0041(9) 0.0000(9)
C22 0.0172(12) 0.0196(13) 0.0205(12) -0.0027(10) 0.0001(10) 0.0036(10)
C23 0.0193(12) 0.0240(13) 0.0179(12) -0.0014(10) 0.0025(10) -0.0039(10)
C24 0.0109(11) 0.0160(11) 0.0233(12) 0.0002(10) -0.0014(10) -0.0021(9)
C25 0.0131(12) 0.0182(12) 0.0232(12) 0.0006(9) 0.0016(10) 0.0045(10)
C26 0.0151(12) 0.0181(12) 0.0182(11) 0.0039(10) 0.0015(10) -0.0002(9)
C27 0.0233(14) 0.0249(13) 0.0266(13) -0.0003(11) 0.0048(12) -0.0020(11)

loop_
_atom_type_symbol
_atom_type_description
_atom_type_scat_dispersion_real
_atom_type_scat_dispersion_imag
_atom_type_scat_source
S S 0.1246 0.1234 'International Tables Vol C Tables 4.2.6.8 and 6.1.1.4'
F F 0.0171 0.0103 'International Tables Vol C Tables 4.2.6.8 and 6.1.1.4'
O O 0.0106 0.0060 'International Tables Vol C Tables 4.2.6.8 and 6.1.1.4'
N N 0.0061 0.0033 'International Tables Vol C Tables 4.2.6.8 and 6.1.1.4'
C C 0.0033 0.0016 'International Tables Vol C Tables 4.2.6.8 and 6.1.1.4'
H H 0.0000 0.0000 'International Tables Vol C Tables 4.2.6.8 and 6.1.1.4'

loop_
_geom_angle_atom_site_label_1
_geom_angle_atom_site_label_2
_geom_angle_atom_site_label_3
_geom_angle_site_symmetry_1
_geom_angle_site_symmetry_3
_geom_angle
_geom_angle_publ_flag
C4 S C1 . . 94.24(9) ?
O2 N2 O1 . . 125.10(17) ?
O2 N2 C2 . . 117.48(17) ?
O1 N2 C2 . . 117.40(17) ?
O4 N3 O3 . . 124.26(17) ?
O4 N3 C3 . . 118.87(17) ?
O3 N3 C3 . . 116.82(17) ?
C2 C1 C11 . . 131.07(18) ?
C2 C1 S . . 108.86(14) ?
C11 C1 S . . 119.92(14) ?
C1 C2 C3 . . 114.15(17) ?
C1 C2 N2 . . 123.10(18) ?
C3 C2 N2 . . 122.72(18) ?
C4 C3 C2 . . 113.78(17) ?
C4 C3 N3 . . 123.16(18) ?
C2 C3 N3 . . 122.46(18) ?
C3 C4 C21 . . 131.90(18) ?
C3 C4 S . . 108.95(14) ?
C21 C4 S . . 119.11(14) ?
C12 C11 C16 . . 118.74(18) ?
C12 C11 C1 . . 121.51(17) ?
C16 C11 C1 . . 119.71(17) ?
C13 C12 C11 . . 120.72(17) ?
C13 C12 H12 . . 119.6 ?
C11 C12 H12 . . 119.6 ?
C12 C13 C14 . . 119.99(18) ?
C12 C13 H13 . . 120.0 ?
C14 C13 H13 . . 120.0 ?
C13 C14 C15 . . 119.97(19) ?
C13 C14 C17 . . 120.08(18) ?
C15 C14 C17 . . 119.94(18) ?
C16 C15 C14 . . 120.02(18) ?
C16 C15 H15 . . 120.0 ?
C14 C15 H15 . . 120.0 ?
C15 C16 C11 . . 120.54(18) ?
C15 C16 H16 . . 119.7 ?
C11 C16 H16 . . 119.7 ?
F1 C17 F2 . . 106.49(16) ?
F1 C17 F3 . . 106.33(16) ?
F2 C17 F3 . . 105.24(16) ?
F1 C17 C14 . . 113.47(17) ?
F2 C17 C14 . . 112.20(16) ?
F3 C17 C14 . . 112.51(17) ?
C26 C21 C22 . . 119.21(18) ?
C26 C21 C4 . . 120.86(17) ?
C22 C21 C4 . . 119.88(17) ?
C23 C22 C21 . . 120.34(19) ?
C23 C22 H22 . . 119.8 ?
C21 C22 H22 . . 119.8 ?
C22 C23 C24 . . 120.00(18) ?
C22 C23 H23 . . 120.0 ?
C24 C23 H23 . . 120.0 ?
C25 C24 C23 . . 120.11(18) ?
C25 C24 C27 . . 120.92(18) ?
C23 C24 C27 . . 118.97(18) ?
C26 C25 C24 . . 119.76(18) ?
C26 C25 H25 . . 120.1 ?
C24 C25 H25 . . 120.1 ?
C25 C26 C21 . . 120.55(18) ?
C25 C26 H26 . . 119.7 ?
C21 C26 H26 . . 119.7 ?
F4 C27 F5 . . 107.18(18) ?
F4 C27 F6 . . 105.61(16) ?
F5 C27 F6 . . 105.08(16) ?
F4 C27 C24 . . 113.67(17) ?
F5 C27 C24 . . 112.76(17) ?
F6 C27 C24 . . 111.91(18) ?

loop_
_geom_bond_atom_site_label_1
_geom_bond_atom_site_label_2
_geom_bond_site_symmetry_2
_geom_bond_distance
_geom_bond_publ_flag
S C4 . 1.7119(19) ?
S C1 . 1.7173(19) ?
F1 C17 . 1.329(2) ?
F2 C17 . 1.344(2) ?
F3 C17 . 1.346(2) ?
F4 C27 . 1.320(2) ?
F5 C27 . 1.330(2) ?
F6 C27 . 1.347(2) ?
O1 N2 . 1.2187(19) ?
O2 N2 . 1.2147(18) ?
O3 N3 . 1.2249(18) ?
O4 N3 . 1.2226(18) ?
N2 C2 . 1.462(2) ?
N3 C3 . 1.446(2) ?
C1 C2 . 1.356(2) ?
C1 C11 . 1.469(2) ?
C2 C3 . 1.408(2) ?
C3 C4 . 1.363(2) ?
C4 C21 . 1.474(2) ?
C11 C12 . 1.382(2) ?
C11 C16 . 1.391(2) ?
C12 C13 . 1.373(2) ?
C12 H12 . 0.9300 ?
C13 C14 . 1.375(2) ?
C13 H13 . 0.9300 ?
C14 C15 . 1.381(2) ?
C14 C17 . 1.485(3) ?
C15 C16 . 1.368(3) ?
C15 H15 . 0.9300 ?
C16 H16 . 0.9300 ?
C21 C26 . 1.383(2) ?
C21 C22 . 1.386(2) ?
C22 C23 . 1.371(3) ?
C22 H22 . 0.9300 ?
C23 C24 . 1.382(3) ?
C23 H23 . 0.9300 ?
C24 C25 . 1.377(2) ?
C24 C27 . 1.485(3) ?
C25 C26 . 1.375(2) ?
C25 H25 . 0.9300 ?
C26 H26 . 0.9300 ?

loop_
_geom_hbond_atom_site_label_D
_geom_hbond_atom_site_label_H
_geom_hbond_atom_site_label_A
_geom_hbond_site_symmetry_A
_geom_hbond_distance_DH
_geom_hbond_distance_HA
_geom_hbond_distance_DA
_geom_hbond_angle_DHA
_geom_hbond_publ_flag
C13 H13 O4 4_655 0.93 2.52 3.320(2) 144 yes

loop_
_cod_related_entry_id
_cod_related_entry_database
_cod_related_entry_code
1 ChemSpider 24742512
